data_7152993
loop_
_publ_author_name
'Dudkin, Sergii'
'Iaroshenko, Viktor O.'
'Sosnovskikh, Vyacheslav Ya'
'Tolmachev, Andrey A.'
'Villinger, Alexander'
'Langer, Peter'

_publ_section_title
;
 Synthesis and reactivity of 5-polyfluoroalkyl-5-deazaalloxazines.
;
_journal_issue 32
_journal_name_full 'Organic &amp; biomolecular chemistry'
_journal_page_first 5351
_journal_page_last 5361
_journal_paper_doi 10.1039/c3ob26837c
_journal_volume 11
_journal_year 2013
_chemical_formula_moiety 'C17 H12 F7 N3 O3, C H Cl3'
_chemical_formula_sum 'C18 H13 Cl3 F7 N3 O3'
_chemical_formula_weight 558.66
_chemical_name_systematic
;
?
;
_space_group_IT_number 11
_symmetry_cell_setting monoclinic
_symmetry_Int_Tables_number 11
_symmetry_space_group_name_Hall '-P 2yb'
_symmetry_space_group_name_H-M 'P 1 21/m 1'
_atom_sites_solution_hydrogens geom
_atom_sites_solution_primary direct
_atom_sites_solution_secondary difmap
_audit_creation_method SHELXL-97
_cell_angle_alpha 90.00
_cell_angle_beta 95.776(3)
_cell_angle_gamma 90.00
_cell_formula_units_Z 2
_cell_length_a 12.2256(8)
_cell_length_b 6.8967(4)
_cell_length_c 12.7724(8)
_cell_measurement_reflns_used 4220
_cell_measurement_temperature 173(2)
_cell_measurement_theta_max 60.628
_cell_measurement_theta_min 5.907
_cell_volume 1071.45(12)
_computing_cell_refinement 'Bruker Apex V7.51A'
_computing_data_collection 'Bruker Apex V7.51A'
_computing_data_reduction 'Bruker SAINT'
_computing_molecular_graphics 'ORTEP-3v2.01 (Farrugia, 1997)'
_computing_publication_material SHELXL-97
_computing_structure_refinement 'SHELXL-97 (Sheldrick, 1997)'
_computing_structure_solution 'SHELXS-97 (Sheldrick, 1997)'
_diffrn_ambient_temperature 173(2)
_diffrn_measured_fraction_theta_full 0.997
_diffrn_measured_fraction_theta_max 0.997
_diffrn_measurement_device_type 'Bruker Apex Kappa II-CCD-diffractometer'
_diffrn_measurement_method 'phi and omega scans'
_diffrn_radiation_monochromator graphite
_diffrn_radiation_source 'sealed tube'
_diffrn_radiation_type MoK\a
_diffrn_radiation_wavelength 0.71073
_diffrn_reflns_av_R_equivalents 0.0223
_diffrn_reflns_av_sigmaI/netI 0.0229
_diffrn_reflns_limit_h_max 16
_diffrn_reflns_limit_h_min -16
_diffrn_reflns_limit_k_max 9
_diffrn_reflns_limit_k_min -9
_diffrn_reflns_limit_l_max 16
_diffrn_reflns_limit_l_min -16
_diffrn_reflns_number 10034
_diffrn_reflns_theta_full 28.00
_diffrn_reflns_theta_max 28.00
_diffrn_reflns_theta_min 3.21
_exptl_absorpt_coefficient_mu 0.516
_exptl_absorpt_correction_T_max 0.9599
_exptl_absorpt_correction_T_min 0.6680
_exptl_absorpt_correction_type multi-scan
_exptl_absorpt_process_details '(SADABS; Sheldrick, 2004)'
_exptl_crystal_colour colourless
_exptl_crystal_density_diffrn 1.732
_exptl_crystal_density_method 'not measured'
_exptl_crystal_description plate
_exptl_crystal_F_000 560
_exptl_crystal_size_max 0.85
_exptl_crystal_size_mid 0.33
_exptl_crystal_size_min 0.08
_refine_diff_density_max 0.532
_refine_diff_density_min -0.311
_refine_diff_density_rms 0.072
_refine_ls_extinction_method none
_refine_ls_goodness_of_fit_ref 1.060
_refine_ls_hydrogen_treatment constr
_refine_ls_matrix_type full
_refine_ls_number_parameters 260
_refine_ls_number_reflns 2781
_refine_ls_number_restraints 0
_refine_ls_restrained_S_all 1.060
_refine_ls_R_factor_all 0.0658
_refine_ls_R_factor_gt 0.0478
_refine_ls_shift/su_max 0.000
_refine_ls_shift/su_mean 0.000
_refine_ls_structure_factor_coef Fsqd
_refine_ls_weighting_details 'calc w=1/[\s^2^(Fo^2^)+(0.0821P)^2^+0.4737P] where P=(Fo^2^+2Fc^2^)/3'
_refine_ls_weighting_scheme calc
_refine_ls_wR_factor_gt 0.1365
_refine_ls_wR_factor_ref 0.1491
_reflns_number_gt 2118
_reflns_number_total 2781
_reflns_threshold_expression >2\s(I)
_cod_data_source_file c3ob26837c.txt
_cod_data_source_block is_sd206
_cod_original_sg_symbol_H-M 'P 21/m'
_cod_database_code 7152993

loop_
_symmetry_equiv_pos_as_xyz
'x, y, z'
'-x, y+1/2, -z'
'-x, -y, -z'
'x, -y-1/2, z'

loop_
_atom_site_label
_atom_site_type_symbol
_atom_site_fract_x
_atom_site_fract_y
_atom_site_fract_z
_atom_site_U_iso_or_equiv
_atom_site_adp_type
_atom_site_occupancy
_atom_site_symmetry_multiplicity
_atom_site_calc_flag
_atom_site_refinement_flags
_atom_site_disorder_group
O3 O 0.78279(17) 0.2060(4) 0.20869(17) 0.0319(10) Uani 0.50 1 d P .
N1 N 1.10447(15) 0.2500 0.30481(15) 0.0266(5) Uani 1 2 d S .
N2 N 1.07953(16) 0.2500 0.48001(15) 0.0255(4) Uani 1 2 d S .
N3 N 0.95685(17) 0.2500 0.17222(15) 0.0271(5) Uani 1 2 d S .
O1 O 1.13403(16) 0.2500 0.13250(15) 0.0454(6) Uani 1 2 d S .
O2 O 1.05263(15) 0.2500 0.84994(13) 0.0331(4) Uani 1 2 d S .
F1 F 0.6921(2) 0.4404(4) 0.49188(17) 0.0372(6) Uani 0.50 1 d P .
F2 F 0.7086(3) 0.4505(5) 0.3276(3) 0.0289(7) Uani 0.50 1 d P .
F3 F 0.6247(2) 0.1032(5) 0.4977(2) 0.0519(7) Uani 0.50 1 d P .
F4 F 0.6957(4) 0.0001(6) 0.3604(3) 0.0439(10) Uani 0.50 1 d P .
F5 F 0.4878(3) 0.3444(7) 0.3708(3) 0.0692(11) Uani 0.50 1 d P .
F6 F 0.4718(2) 0.0352(7) 0.3446(3) 0.0631(9) Uani 0.50 1 d P .
F7 F 0.54791(16) 0.2500 0.23472(16) 0.0769(8) Uani 1 2 d S .
C1 C 1.0696(2) 0.2500 0.19927(19) 0.0307(6) Uani 1 2 d S .
C2 C 1.03327(18) 0.2500 0.38325(18) 0.0242(5) Uani 1 2 d S .
C3 C 1.01426(18) 0.2500 0.55987(18) 0.0238(5) Uani 1 2 d S .
C4 C 1.06889(19) 0.2500 0.66269(18) 0.0245(5) Uani 1 2 d S .
H4 H 1.1469 0.2500 0.6729 0.029 Uiso 1 2 calc SR .
C5 C 1.0089(2) 0.2500 0.74782(18) 0.0265(5) Uani 1 2 d S .
C6 C 0.8927(2) 0.2500 0.73200(19) 0.0313(6) Uani 1 2 d S .
H6 H 0.8517 0.2500 0.7913 0.038 Uiso 1 2 calc SR .
C7 C 0.8386(2) 0.2500 0.6341(2) 0.0332(6) Uani 1 2 d S .
H7 H 0.7605 0.2500 0.6261 0.040 Uiso 1 2 calc SR .
C8 C 0.89688(19) 0.2500 0.54226(19) 0.0313(6) Uani 1 2 d S .
C9 C 0.8499(2) 0.2825(8) 0.4360(2) 0.0217(15) Uani 0.50 1 d P .
C10 C 0.91761(18) 0.2500 0.35447(18) 0.0242(5) Uani 1 2 d S .
C11 C 0.87735(19) 0.2500 0.24211(18) 0.0250(5) Uani 1 2 d S .
C12 C 0.9196(2) 0.2500 0.05898(19) 0.0346(6) Uani 1 2 d S .
H12A H 0.9707 0.3266 0.0213 0.052 Uiso 0.50 1 calc PR .
H12B H 0.8459 0.3069 0.0477 0.052 Uiso 0.50 1 calc PR .
H12C H 0.9175 0.1165 0.0326 0.052 Uiso 0.50 1 calc PR .
C13 C 1.22425(19) 0.2500 0.3327(2) 0.0362(7) Uani 1 2 d S .
H13A H 1.2410 0.3049 0.4033 0.054 Uiso 0.50 1 calc PR .
H13B H 1.2596 0.3284 0.2817 0.054 Uiso 0.50 1 calc PR .
H13C H 1.2519 0.1167 0.3317 0.054 Uiso 0.50 1 calc PR .
C14 C 1.1698(2) 0.2500 0.8708(2) 0.0350(6) Uani 1 2 d S .
H14A H 1.1992 0.1276 0.8465 0.052 Uiso 0.50 1 calc PR .
H14B H 1.1901 0.2639 0.9466 0.052 Uiso 0.50 1 calc PR .
H14C H 1.2004 0.3584 0.8336 0.052 Uiso 0.50 1 calc PR .
C15 C 0.7263(3) 0.3308(6) 0.4122(3) 0.0263(7) Uani 0.50 1 d P .
C16 C 0.6479(3) 0.1543(6) 0.4002(3) 0.0318(8) Uani 0.50 1 d P .
C17 C 0.5363(3) 0.1887(8) 0.3358(4) 0.0443(12) Uani 0.50 1 d P .
C18A C 0.5925(19) 0.2500 0.9386(17) 0.094(8) Uani 0.57(3) 2 d SP 1
H18A H 0.5882 0.2500 1.0164 0.113 Uiso 0.57(3) 2 calc SPR 1
Cl1A Cl 0.6490(4) 0.0479(9) 0.9134(4) 0.0880(16) Uani 0.50 1 d P 1
Cl2A Cl 0.4618(6) 0.2500 0.8845(16) 0.125(3) Uani 0.57(3) 2 d SP 1
C18B C 0.5861(18) 0.2500 0.9383(10) 0.046(5) Uani 0.43(3) 2 d SP 2
H18B H 0.5721 0.2500 1.0141 0.055 Uiso 0.43(3) 2 calc SPR 2
Cl1B Cl 0.6724(3) 0.0385(7) 0.9045(2) 0.0447(5) Uani 0.50 1 d P 2
Cl2B Cl 0.4574(7) 0.2500 0.8491(12) 0.118(3) Uani 0.43(3) 2 d SP 2

loop_
_atom_site_aniso_label
_atom_site_aniso_U_11
_atom_site_aniso_U_22
_atom_site_aniso_U_33
_atom_site_aniso_U_23
_atom_site_aniso_U_13
_atom_site_aniso_U_12
O3 0.0249(9) 0.041(3) 0.0291(10) -0.0053(11) -0.0023(8) -0.0036(10)
N1 0.0190(9) 0.0384(12) 0.0231(9) 0.000 0.0049(7) 0.000
N2 0.0210(9) 0.0332(12) 0.0229(9) 0.000 0.0049(7) 0.000
N3 0.0275(10) 0.0338(12) 0.0198(9) 0.000 0.0017(7) 0.000
O1 0.0308(9) 0.0787(17) 0.0282(9) 0.000 0.0094(7) 0.000
O2 0.0355(9) 0.0437(12) 0.0204(8) 0.000 0.0039(7) 0.000
F1 0.0305(11) 0.0465(15) 0.0347(11) -0.0132(11) 0.0044(9) 0.0115(11)
F2 0.0253(13) 0.0284(18) 0.0325(16) 0.0066(13) 0.0007(11) 0.0046(12)
F3 0.0357(13) 0.075(2) 0.0455(14) 0.0136(14) 0.0080(11) -0.0173(14)
F4 0.0345(16) 0.032(2) 0.066(3) -0.0004(16) 0.0084(17) -0.0034(14)
F5 0.0287(15) 0.084(3) 0.093(3) -0.030(2) -0.0055(15) 0.0231(17)
F6 0.0287(14) 0.084(3) 0.076(2) 0.003(2) -0.0003(12) -0.0218(17)
F7 0.0416(10) 0.140(3) 0.0453(11) 0.000 -0.0114(8) 0.000
C1 0.0290(12) 0.0387(15) 0.0250(11) 0.000 0.0054(9) 0.000
C2 0.0200(10) 0.0277(13) 0.0254(11) 0.000 0.0041(8) 0.000
C3 0.0217(10) 0.0270(12) 0.0233(10) 0.000 0.0048(8) 0.000
C4 0.0230(10) 0.0265(12) 0.0242(11) 0.000 0.0030(8) 0.000
C5 0.0347(12) 0.0229(12) 0.0219(10) 0.000 0.0020(9) 0.000
C6 0.0324(12) 0.0383(15) 0.0249(11) 0.000 0.0110(9) 0.000
C7 0.0236(11) 0.0465(17) 0.0303(12) 0.000 0.0071(9) 0.000
C8 0.0220(11) 0.0466(17) 0.0258(11) 0.000 0.0041(9) 0.000
C9 0.0178(11) 0.021(5) 0.0266(12) -0.0014(13) 0.0019(9) 0.0008(12)
C10 0.0203(10) 0.0288(13) 0.0236(10) 0.000 0.0020(8) 0.000
C11 0.0259(11) 0.0238(12) 0.0251(11) 0.000 0.0020(8) 0.000
C12 0.0362(13) 0.0465(17) 0.0211(11) 0.000 0.0028(9) 0.000
C13 0.0182(10) 0.061(2) 0.0303(12) 0.000 0.0047(9) 0.000
C14 0.0383(14) 0.0402(16) 0.0256(11) 0.000 -0.0006(10) 0.000
C15 0.0249(17) 0.0289(16) 0.0253(14) -0.0015(13) 0.0028(11) 0.0067(14)
C16 0.0200(16) 0.038(2) 0.0378(18) -0.0011(16) 0.0047(13) -0.0040(15)
C17 0.0218(16) 0.056(3) 0.054(2) -0.007(2) -0.0020(15) -0.0031(18)
C18A 0.074(11) 0.091(16) 0.125(14) 0.000 0.052(9) 0.000
Cl1A 0.072(2) 0.0593(15) 0.125(3) -0.0130(18) -0.0256(17) 0.0149(17)
Cl2A 0.039(2) 0.134(4) 0.208(8) 0.000 0.046(3) 0.000
C18B 0.067(12) 0.042(10) 0.029(5) 0.000 0.012(6) 0.000
Cl1B 0.0425(10) 0.0418(11) 0.0491(8) -0.0046(7) 0.0017(6) 0.0049(9)
Cl2B 0.044(3) 0.134(5) 0.166(6) 0.000 -0.037(5) 0.000

loop_
_atom_type_symbol
_atom_type_description
_atom_type_scat_dispersion_real
_atom_type_scat_dispersion_imag
_atom_type_scat_source
C C 0.0033 0.0016 'International Tables Vol C Tables 4.2.6.8 and 6.1.1.4'
H H 0.0000 0.0000 'International Tables Vol C Tables 4.2.6.8 and 6.1.1.4'
N N 0.0061 0.0033 'International Tables Vol C Tables 4.2.6.8 and 6.1.1.4'
O O 0.0106 0.0060 'International Tables Vol C Tables 4.2.6.8 and 6.1.1.4'
F F 0.0171 0.0103 'International Tables Vol C Tables 4.2.6.8 and 6.1.1.4'
Cl Cl 0.1484 0.1585 'International Tables Vol C Tables 4.2.6.8 and 6.1.1.4'

loop_
_geom_angle_atom_site_label_1
_geom_angle_atom_site_label_2
_geom_angle_atom_site_label_3
_geom_angle
_geom_angle_site_symmetry_1
_geom_angle_site_symmetry_3
O3 O3 C11 75.72(13) 4_565 .
C1 N1 C2 123.5(2) . .
C1 N1 C13 116.18(19) . .
C2 N1 C13 120.32(19) . .
C2 N2 C3 118.7(2) . .
C11 N3 C1 125.7(2) . .
C11 N3 C12 117.8(2) . .
C1 N3 C12 116.48(19) . .
C5 O2 C14 117.94(19) . .
F3 F1 C15 103.3(3) 4_565 .
F3 F1 C16 68.2(3) 4_565 4_565
C15 F1 C16 40.6(2) . 4_565
F3 F1 F4 106.0(3) 4_565 4_565
C15 F1 F4 51.0(2) . 4_565
C16 F1 F4 49.2(2) 4_565 4_565
F4 F2 C15 79.2(7) 4_565 .
F4 F2 C16 68.2(7) 4_565 4_565
C15 F2 C16 40.0(2) . 4_565
F1 F3 C16 74.2(3) 4_565 .
F1 F3 C15 47.8(2) 4_565 4_565
C16 F3 C15 31.78(19) . 4_565
F2 F4 C16 88.2(8) 4_565 .
F2 F4 C15 76.5(7) 4_565 4_565
C16 F4 C15 41.4(2) . 4_565
F2 F4 F1 127.1(8) 4_565 4_565
C16 F4 F1 52.4(2) . 4_565
C15 F4 F1 50.6(2) 4_565 4_565
C17 F5 F6 101.3(8) 4_565 4_565
C17 F5 F5 73.7(5) 4_565 4_565
F6 F5 F5 156.0(4) 4_565 4_565
C17 F5 C17 37.8(5) 4_565 .
F6 F5 C17 134.7(6) 4_565 .
F5 F5 C17 35.9(3) 4_565 .
F5 F6 C17 36.6(4) 4_565 .
C17 F7 C17 35.7(4) 4_565 .
O1 C1 N1 121.9(2) . .
O1 C1 N3 121.5(2) . .
N1 C1 N3 116.6(2) . .
N2 C2 N1 116.0(2) . .
N2 C2 C10 124.6(2) . .
N1 C2 C10 119.4(2) . .
N2 C3 C4 116.1(2) . .
N2 C3 C8 122.6(2) . .
C4 C3 C8 121.3(2) . .
C5 C4 C3 119.8(2) . .
C5 C4 H4 120.1 . .
C3 C4 H4 120.1 . .
O2 C5 C4 124.8(2) . .
O2 C5 C6 115.4(2) . .
C4 C5 C6 119.8(2) . .
C7 C6 C5 121.4(2) . .
C7 C6 H6 119.3 . .
C5 C6 H6 119.3 . .
C6 C7 C8 121.3(2) . .
C6 C7 H7 119.4 . .
C8 C7 H7 119.4 . .
C3 C8 C7 116.4(2) . .
C3 C8 C9 116.6(2) . .
C7 C8 C9 126.1(2) . .
C3 C8 C9 116.6(2) . 4_565
C7 C8 C9 126.1(2) . 4_565
C9 C8 C9 18.0(4) . 4_565
C9 C9 C10 80.9(2) 4_565 .
C9 C9 C8 81.0(2) 4_565 .
C10 C9 C8 117.6(2) . .
C9 C9 C15 102.4(2) 4_565 .
C10 C9 C15 121.5(2) . .
C8 C9 C15 120.6(2) . .
C9 C9 C15 62.7(2) 4_565 4_565
C10 C9 C15 111.8(3) . 4_565
C8 C9 C15 111.1(3) . 4_565
C15 C9 C15 39.7(3) . 4_565
C9 C10 C9 18.3(4) . 4_565
C9 C10 C2 116.7(2) . .
C9 C10 C2 116.7(2) 4_565 .
C9 C10 C11 123.8(2) . .
C9 C10 C11 123.8(2) 4_565 .
C2 C10 C11 118.6(2) . .
O3 C11 O3 28.6(3) . 4_565
O3 C11 N3 118.2(2) . .
O3 C11 N3 118.2(2) 4_565 .
O3 C11 C10 123.4(2) . .
O3 C11 C10 123.4(2) 4_565 .
N3 C11 C10 116.2(2) . .
N3 C12 H12A 109.5 . .
N3 C12 H12B 109.5 . .
H12A C12 H12B 109.5 . .
N3 C12 H12C 109.5 . .
H12A C12 H12C 109.5 . .
H12B C12 H12C 109.5 . .
N1 C13 H13A 109.5 . .
N1 C13 H13B 109.5 . .
H13A C13 H13B 109.5 . .
N1 C13 H13C 109.5 . .
H13A C13 H13C 109.5 . .
H13B C13 H13C 109.5 . .
O2 C14 H14A 109.5 . .
O2 C14 H14B 109.5 . .
H14A C14 H14B 109.5 . .
O2 C14 H14C 109.5 . .
H14A C14 H14C 109.5 . .
H14B C14 H14C 109.5 . .
C16 C15 C15 96.2(3) 4_565 4_565
C16 C15 F2 74.5(3) 4_565 .
C15 C15 F2 127.4(2) 4_565 .
C16 C15 F1 71.7(3) 4_565 .
C15 C15 F1 123.6(2) 4_565 .
F2 C15 F1 102.7(3) . .
C16 C15 F4 67.3(4) 4_565 4_565
C15 C15 F4 148.1(2) 4_565 4_565
F2 C15 F4 24.27(16) . 4_565
F1 C15 F4 78.5(3) . 4_565
C16 C15 C16 58.0(4) 4_565 .
C15 C15 C16 38.11(19) 4_565 .
F2 C15 C16 110.6(3) . .
F1 C15 C16 106.1(3) . .
F4 C15 C16 119.0(3) 4_565 .
C16 C15 C9 173.3(5) 4_565 .
C15 C15 C9 77.6(2) 4_565 .
F2 C15 C9 111.1(3) . .
F1 C15 C9 109.8(3) . .
F4 C15 C9 119.3(4) 4_565 .
C16 C15 C9 115.7(3) . .
C16 C15 C9 158.7(5) 4_565 4_565
C15 C15 C9 62.7(2) 4_565 4_565
F2 C15 C9 119.2(3) . 4_565
F1 C15 C9 117.0(3) . 4_565
F4 C15 C9 132.0(3) 4_565 4_565
C16 C15 C9 100.8(3) . 4_565
C9 C15 C9 14.9(4) . 4_565
C16 C15 F3 47.9(3) 4_565 4_565
C15 C15 F3 104.71(17) 4_565 4_565
F2 C15 F3 105.4(3) . 4_565
F1 C15 F3 28.82(15) . 4_565
F4 C15 F3 84.6(3) 4_565 4_565
C16 C15 F3 78.5(2) . 4_565
C9 C15 F3 131.1(2) . 4_565
C9 C15 F3 131.7(2) 4_565 4_565
C15 C16 C16 83.8(3) 4_565 4_565
C15 C16 F4 71.3(4) 4_565 .
C16 C16 F4 142.6(2) 4_565 .
C15 C16 F3 100.4(4) 4_565 .
C16 C16 F3 105.1(2) 4_565 .
F4 C16 F3 106.4(4) . .
C15 C16 F1 67.8(3) 4_565 4_565
C16 C16 F1 117.8(2) 4_565 4_565
F4 C16 F1 78.5(3) . 4_565
F3 C16 F1 37.61(17) . 4_565
C15 C16 F2 65.5(3) 4_565 4_565
C16 C16 F2 120.1(2) 4_565 4_565
F4 C16 F2 23.52(17) . 4_565
F3 C16 F2 129.2(4) . 4_565
F1 C16 F2 97.1(3) 4_565 4_565
C15 C16 C17 152.3(5) 4_565 .
C16 C16 C17 81.1(2) 4_565 .
F4 C16 C17 108.4(4) . .
F3 C16 C17 106.0(3) . .
F1 C16 C17 140.0(3) 4_565 .
F2 C16 C17 102.7(3) 4_565 .
C15 C16 C15 45.7(4) 4_565 .
C16 C16 C15 38.11(19) 4_565 .
F4 C16 C15 111.9(3) . .
F3 C16 C15 107.4(3) . .
F1 C16 C15 95.8(3) 4_565 .
F2 C16 C15 96.0(2) 4_565 .
C17 C16 C15 116.0(4) . .
C15 C16 C17 132.9(4) 4_565 4_565
C16 C16 C17 54.55(19) 4_565 4_565
F4 C16 C17 128.4(4) . 4_565
F3 C16 C17 110.2(3) . 4_565
F1 C16 C17 147.4(3) 4_565 4_565
F2 C16 C17 114.1(3) 4_565 4_565
C17 C16 C17 26.6(3) . 4_565
C15 C16 C17 90.3(3) . 4_565
F5 C17 C17 106.3(5) 4_565 4_565
F5 C17 F5 70.4(6) 4_565 .
C17 C17 F5 35.9(3) 4_565 .
F5 C17 F6 42.0(5) 4_565 .
C17 C17 F6 142.6(3) 4_565 .
F5 C17 F6 109.0(4) . .
F5 C17 F7 138.8(5) 4_565 .
C17 C17 F7 72.1(2) 4_565 .
F5 C17 F7 99.1(4) . .
F6 C17 F7 116.2(3) . .
F5 C17 C16 108.6(5) 4_565 .
C17 C17 C16 98.9(2) 4_565 .
F5 C17 C16 110.3(4) . .
F6 C17 C16 109.5(4) . .
F7 C17 C16 112.3(3) . .
F5 C17 C16 117.5(6) 4_565 4_565
C17 C17 C16 54.55(19) 4_565 4_565
F5 C17 C16 73.3(3) . 4_565
F6 C17 C16 146.8(4) . 4_565
F7 C17 C16 95.5(3) . 4_565
C16 C17 C16 44.3(3) . 4_565
Cl1A C18A Cl1A 120.9(14) 4_565 .
Cl1A C18A Cl2A 109.2(9) 4_565 .
Cl1A C18A Cl2A 109.2(9) . .
Cl1A C18A H18A 105.4 4_565 .
Cl1A C18A H18A 105.4 . .
Cl2A C18A H18A 105.4 . .
Cl2B C18B Cl1B 108.8(6) . 4_565
Cl2B C18B Cl1B 108.8(6) . .
Cl1B C18B Cl1B 102.1(10) 4_565 .
Cl2B C18B H18B 112.2 . .
Cl1B C18B H18B 112.2 4_565 .
Cl1B C18B H18B 112.2 . .

loop_
_geom_bond_atom_site_label_1
_geom_bond_atom_site_label_2
_geom_bond_distance
_geom_bond_site_symmetry_2
O3 O3 0.607(5) 4_565
O3 C11 1.229(3) .
N1 C1 1.372(3) .
N1 C2 1.392(3) .
N1 C13 1.472(3) .
N2 C2 1.306(3) .
N2 C3 1.357(3) .
N3 C11 1.384(3) .
N3 C1 1.387(3) .
N3 C12 1.472(3) .
O1 C1 1.218(3) .
O2 C5 1.359(3) .
O2 C14 1.431(3) .
F1 F3 0.888(3) 4_565
F1 C15 1.366(4) .
F1 C16 1.401(4) 4_565
F1 F4 1.733(5) 4_565
F2 F4 0.575(3) 4_565
F2 C15 1.360(5) .
F2 C16 1.440(5) 4_565
F3 F1 0.888(3) 4_565
F3 C16 1.351(4) .
F3 C15 1.793(4) 4_565
F4 F2 0.575(3) 4_565
F4 C16 1.338(6) .
F4 C15 1.374(6) 4_565
F4 F1 1.733(5) 4_565
F5 C17 0.811(5) 4_565
F5 F6 0.909(5) 4_565
F5 F5 1.302(9) 4_565
F5 C17 1.326(6) .
F6 F5 0.909(5) 4_565
F6 C17 1.332(6) .
F7 C17 1.379(5) 4_565
F7 C17 1.379(5) .
C2 C10 1.425(3) .
C3 C4 1.412(3) .
C3 C8 1.430(3) .
C4 C5 1.371(3) .
C4 H4 0.9500 .
C5 C6 1.415(4) .
C6 C7 1.355(4) .
C6 H6 0.9500 .
C7 C8 1.432(3) .
C7 H7 0.9500 .
C8 C9 1.437(4) .
C8 C9 1.437(4) 4_565
C9 C9 0.449(11) 4_565
C9 C10 1.412(3) .
C9 C15 1.548(4) .
C9 C15 1.702(5) 4_565
C10 C9 1.412(3) 4_565
C10 C11 1.470(3) .
C11 O3 1.229(3) 4_565
C12 H12A 0.9800 .
C12 H12B 0.9800 .
C12 H12C 0.9800 .
C13 H13A 0.9800 .
C13 H13B 0.9800 .
C13 H13C 0.9800 .
C14 H14A 0.9800 .
C14 H14B 0.9800 .
C14 H14C 0.9800 .
C15 C16 0.960(4) 4_565
C15 C15 1.114(8) 4_565
C15 F4 1.374(6) 4_565
C15 C16 1.547(5) .
C15 C9 1.702(5) 4_565
C15 F3 1.793(4) 4_565
C16 C15 0.960(5) 4_565
C16 C16 1.320(8) 4_565
C16 F1 1.401(4) 4_565
C16 F2 1.440(5) 4_565
C16 C17 1.540(5) .
C16 C17 1.867(6) 4_565
C17 F5 0.811(5) 4_565
C17 C17 0.846(10) 4_565
C17 C16 1.867(6) 4_565
C18A Cl1A 1.602(12) 4_565
C18A Cl1A 1.602(12) .
C18A Cl2A 1.68(2) .
C18A H18A 1.0000 .
C18B Cl2B 1.85(2) .
C18B Cl1B 1.876(14) 4_565
C18B Cl1B 1.876(14) .
C18B H18B 1.0000 .

loop_
_geom_torsion_atom_site_label_1
_geom_torsion_atom_site_label_2
_geom_torsion_atom_site_label_3
_geom_torsion_atom_site_label_4
_geom_torsion
_geom_torsion_site_symmetry_1
_geom_torsion_site_symmetry_4
C2 N1 C1 O1 180.0 . .
C13 N1 C1 O1 0.0 . .
C2 N1 C1 N3 0.0 . .
C13 N1 C1 N3 180.0 . .
C11 N3 C1 O1 180.0 . .
C12 N3 C1 O1 0.0 . .
C11 N3 C1 N1 0.0 . .
C12 N3 C1 N1 180.0 . .
C3 N2 C2 N1 180.0 . .
C3 N2 C2 C10 0.0 . .
C1 N1 C2 N2 180.0 . .
C13 N1 C2 N2 0.0 . .
C1 N1 C2 C10 0.0 . .
C13 N1 C2 C10 180.0 . .
C2 N2 C3 C4 180.0 . .
C2 N2 C3 C8 0.0 . .
N2 C3 C4 C5 180.0 . .
C8 C3 C4 C5 0.0 . .
C14 O2 C5 C4 0.0 . .
C14 O2 C5 C6 180.0 . .
C3 C4 C5 O2 180.0 . .
C3 C4 C5 C6 0.0 . .
O2 C5 C6 C7 180.0 . .
C4 C5 C6 C7 0.0 . .
C5 C6 C7 C8 0.0 . .
N2 C3 C8 C7 180.0 . .
C4 C3 C8 C7 0.0 . .
N2 C3 C8 C9 -10.1(2) . .
C4 C3 C8 C9 169.9(2) . .
N2 C3 C8 C9 10.1(2) . 4_565
C4 C3 C8 C9 -169.9(2) . 4_565
C6 C7 C8 C3 0.0 . .
C6 C7 C8 C9 -168.9(3) . .
C6 C7 C8 C9 168.9(3) . 4_565
C3 C8 C9 C9 94.54(12) . 4_565
C7 C8 C9 C9 -96.61(17) . 4_565
C3 C8 C9 C10 19.9(5) . .
C7 C8 C9 C10 -171.3(2) . .
C9 C8 C9 C10 -74.7(4) 4_565 .
C3 C8 C9 C15 -166.3(3) . .
C7 C8 C9 C15 2.6(5) . .
C9 C8 C9 C15 99.2(4) 4_565 .
C3 C8 C9 C15 150.5(2) . 4_565
C7 C8 C9 C15 -40.6(4) . 4_565
C9 C8 C9 C15 56.0(3) 4_565 4_565
C8 C9 C10 C9 74.8(4) . 4_565
C15 C9 C10 C9 -99.0(4) . 4_565
C15 C9 C10 C9 -55.6(3) 4_565 4_565
C9 C9 C10 C2 -94.65(12) 4_565 .
C8 C9 C10 C2 -19.9(5) . .
C15 C9 C10 C2 166.3(3) . .
C15 C9 C10 C2 -150.2(2) 4_565 .
C9 C9 C10 C11 96.19(16) 4_565 .
C8 C9 C10 C11 171.0(2) . .
C15 C9 C10 C11 -2.8(5) . .
C15 C9 C10 C11 40.6(4) 4_565 .
N2 C2 C10 C9 10.2(2) . .
N1 C2 C10 C9 -169.8(2) . .
N2 C2 C10 C9 -10.2(2) . 4_565
N1 C2 C10 C9 169.8(2) . 4_565
N2 C2 C10 C11 180.0 . .
N1 C2 C10 C11 0.0 . .
O3 O3 C11 N3 -97.85(10) 4_565 .
O3 O3 C11 C10 99.65(12) 4_565 .
C1 N3 C11 O3 -163.74(15) . .
C12 N3 C11 O3 16.26(15) . .
C1 N3 C11 O3 163.74(15) . 4_565
C12 N3 C11 O3 -16.26(15) . 4_565
C1 N3 C11 C10 0.0 . .
C12 N3 C11 C10 180.0 . .
C9 C10 C11 O3 -28.2(3) . .
C9 C10 C11 O3 -6.2(3) 4_565 .
C2 C10 C11 O3 162.82(16) . .
C9 C10 C11 O3 6.2(3) . 4_565
C9 C10 C11 O3 28.2(3) 4_565 4_565
C2 C10 C11 O3 -162.82(16) . 4_565
C9 C10 C11 N3 169.0(3) . .
C9 C10 C11 N3 -169.0(3) 4_565 .
C2 C10 C11 N3 0.0 . .
F4 F2 C15 C16 68.9(8) 4_565 4_565
F4 F2 C15 C15 154.8(7) 4_565 4_565
C16 F2 C15 C15 85.9(3) 4_565 4_565
F4 F2 C15 F1 2.3(8) 4_565 .
C16 F2 C15 F1 -66.6(3) 4_565 .
C16 F2 C15 F4 -68.9(8) 4_565 4_565
F4 F2 C15 C16 115.2(8) 4_565 .
C16 F2 C15 C16 46.3(4) 4_565 .
F4 F2 C15 C9 -114.9(8) 4_565 .
C16 F2 C15 C9 176.1(5) 4_565 .
F4 F2 C15 C9 -128.8(8) 4_565 4_565
C16 F2 C15 C9 162.3(5) 4_565 4_565
F4 F2 C15 F3 32.0(8) 4_565 4_565
C16 F2 C15 F3 -37.0(3) 4_565 4_565
F3 F1 C15 C16 30.3(4) 4_565 4_565
F4 F1 C15 C16 -69.7(4) 4_565 4_565
F3 F1 C15 C15 -54.9(3) 4_565 4_565
C16 F1 C15 C15 -85.1(3) 4_565 4_565
F4 F1 C15 C15 -154.8(3) 4_565 4_565
F3 F1 C15 F2 98.9(4) 4_565 .
C16 F1 C15 F2 68.7(4) 4_565 .
F4 F1 C15 F2 -1.0(4) 4_565 .
F3 F1 C15 F4 99.9(4) 4_565 4_565
C16 F1 C15 F4 69.7(4) 4_565 4_565
F3 F1 C15 C16 -17.2(4) 4_565 .
C16 F1 C15 C16 -47.5(4) 4_565 .
F4 F1 C15 C16 -117.1(3) 4_565 .
F3 F1 C15 C9 -142.8(4) 4_565 .
C16 F1 C15 C9 -173.1(5) 4_565 .
F4 F1 C15 C9 117.3(4) 4_565 .
F3 F1 C15 C9 -128.6(4) 4_565 4_565
C16 F1 C15 C9 -158.8(5) 4_565 4_565
F4 F1 C15 C9 131.5(4) 4_565 4_565
C16 F1 C15 F3 -30.3(4) 4_565 4_565
F4 F1 C15 F3 -99.9(4) 4_565 4_565
C9 C9 C15 C16 21(3) 4_565 4_565
C10 C9 C15 C16 107(3) . 4_565
C8 C9 C15 C16 -66(4) . 4_565
C15 C9 C15 C16 21(3) 4_565 4_565
C9 C9 C15 C15 0.000(1) 4_565 4_565
C10 C9 C15 C15 86.8(4) . 4_565
C8 C9 C15 C15 -86.8(4) . 4_565
C9 C9 C15 F2 -125.5(3) 4_565 .
C10 C9 C15 F2 -38.7(6) . .
C8 C9 C15 F2 147.6(4) . .
C15 C9 C15 F2 -125.5(3) 4_565 .
C9 C9 C15 F1 121.5(2) 4_565 .
C10 C9 C15 F1 -151.7(4) . .
C8 C9 C15 F1 34.7(5) . .
C15 C9 C15 F1 121.5(2) 4_565 .
C9 C9 C15 F4 -150.9(3) 4_565 4_565
C10 C9 C15 F4 -64.1(5) . 4_565
C8 C9 C15 F4 122.3(4) . 4_565
C15 C9 C15 F4 -150.9(3) 4_565 4_565
C9 C9 C15 C16 1.6(3) 4_565 .
C10 C9 C15 C16 88.4(5) . .
C8 C9 C15 C16 -85.2(5) . .
C15 C9 C15 C16 1.6(3) 4_565 .
C10 C9 C15 C9 86.8(4) . 4_565
C8 C9 C15 C9 -86.8(4) . 4_565
C15 C9 C15 C9 0.000(1) 4_565 4_565
C9 C9 C15 F3 98.8(4) 4_565 4_565
C10 C9 C15 F3 -174.4(3) . 4_565
C8 C9 C15 F3 12.0(7) . 4_565
C15 C9 C15 F3 98.8(4) 4_565 4_565
F2 F4 C16 C15 -71.5(8) 4_565 4_565
F1 F4 C16 C15 70.2(3) 4_565 4_565
F2 F4 C16 C16 -20.6(10) 4_565 4_565
C15 F4 C16 C16 50.9(4) 4_565 4_565
F1 F4 C16 C16 121.1(4) 4_565 4_565
F2 F4 C16 F3 -167.1(8) 4_565 .
C15 F4 C16 F3 -95.6(4) 4_565 .
F1 F4 C16 F3 -25.4(2) 4_565 .
F2 F4 C16 F1 -141.7(8) 4_565 4_565
C15 F4 C16 F1 -70.2(3) 4_565 4_565
C15 F4 C16 F2 71.5(8) 4_565 4_565
F1 F4 C16 F2 141.7(8) 4_565 4_565
F2 F4 C16 C17 79.2(8) 4_565 .
C15 F4 C16 C17 150.7(5) 4_565 .
F1 F4 C16 C17 -139.1(4) 4_565 .
F2 F4 C16 C15 -50.1(9) 4_565 .
C15 F4 C16 C15 21.5(2) 4_565 .
F1 F4 C16 C15 91.7(3) 4_565 .
F2 F4 C16 C17 59.0(9) 4_565 4_565
C15 F4 C16 C17 130.5(5) 4_565 4_565
F1 F4 C16 C17 -159.3(4) 4_565 4_565
F1 F3 C16 C15 -29.8(4) 4_565 4_565
F1 F3 C16 C16 -116.2(3) 4_565 4_565
C15 F3 C16 C16 -86.4(4) 4_565 4_565
F1 F3 C16 F4 43.6(4) 4_565 .
C15 F3 C16 F4 73.4(4) 4_565 .
C15 F3 C16 F1 29.8(4) 4_565 4_565
F1 F3 C16 F2 37.0(5) 4_565 4_565
C15 F3 C16 F2 66.8(4) 4_565 4_565
F1 F3 C16 C17 158.9(4) 4_565 .
C15 F3 C16 C17 -171.3(6) 4_565 .
F1 F3 C16 C15 -76.5(4) 4_565 .
C15 F3 C16 C15 -46.7(4) 4_565 .
F1 F3 C16 C17 -173.4(4) 4_565 4_565
C15 F3 C16 C17 -143.6(5) 4_565 4_565
C16 C15 C16 C15 180.0 4_565 4_565
F2 C15 C16 C15 124.8(3) . 4_565
F1 C15 C16 C15 -124.5(2) . 4_565
F4 C15 C16 C15 150.0(2) 4_565 4_565
C9 C15 C16 C15 -2.5(4) . 4_565
C9 C15 C16 C15 -2.1(4) 4_565 4_565
F3 C15 C16 C15 -132.8(2) 4_565 4_565
C15 C15 C16 C16 180.0 4_565 4_565
F2 C15 C16 C16 -55.2(3) . 4_565
F1 C15 C16 C16 55.5(2) . 4_565
F4 C15 C16 C16 -30.0(2) 4_565 4_565
C9 C15 C16 C16 177.5(4) . 4_565
C9 C15 C16 C16 177.9(4) 4_565 4_565
F3 C15 C16 C16 47.2(2) 4_565 4_565
C16 C15 C16 F4 151.1(2) 4_565 .
C15 C15 C16 F4 -28.9(2) 4_565 .
F2 C15 C16 F4 95.9(4) . .
F1 C15 C16 F4 -153.4(3) . .
F4 C15 C16 F4 121.1(4) 4_565 .
C9 C15 C16 F4 -31.5(4) . .
C9 C15 C16 F4 -31.1(4) 4_565 .
F3 C15 C16 F4 -161.8(3) 4_565 .
C16 C15 C16 F3 -92.4(4) 4_565 .
C15 C15 C16 F3 87.6(4) 4_565 .
F2 C15 C16 F3 -147.6(3) . .
F1 C15 C16 F3 -36.9(4) . .
F4 C15 C16 F3 -122.4(4) 4_565 .
C9 C15 C16 F3 85.0(3) . .
C9 C15 C16 F3 85.4(3) 4_565 .
F3 C15 C16 F3 -45.3(3) 4_565 .
C16 C15 C16 F1 -129.1(2) 4_565 4_565
C15 C15 C16 F1 50.9(2) 4_565 4_565
F2 C15 C16 F1 175.8(3) . 4_565
F1 C15 C16 F1 -73.5(3) . 4_565
F4 C15 C16 F1 -159.0(3) 4_565 4_565
C9 C15 C16 F1 48.4(3) . 4_565
C9 C15 C16 F1 48.8(3) 4_565 4_565
F3 C15 C16 F1 -81.9(2) 4_565 4_565
C16 C15 C16 F2 133.1(2) 4_565 4_565
C15 C15 C16 F2 -46.9(2) 4_565 4_565
F2 C15 C16 F2 78.0(3) . 4_565
F1 C15 C16 F2 -171.3(3) . 4_565
F4 C15 C16 F2 103.2(4) 4_565 4_565
C9 C15 C16 F2 -49.4(3) . 4_565
C9 C15 C16 F2 -49.0(3) 4_565 4_565
F3 C15 C16 F2 -179.7(3) 4_565 4_565
C16 C15 C16 C17 25.9(5) 4_565 .
C15 C15 C16 C17 -154.1(5) 4_565 .
F2 C15 C16 C17 -29.3(4) . .
F1 C15 C16 C17 81.4(4) . .
F4 C15 C16 C17 -4.1(5) 4_565 .
C9 C15 C16 C17 -156.7(3) . .
C9 C15 C16 C17 -156.2(3) 4_565 .
F3 C15 C16 C17 73.0(3) 4_565 .
C16 C15 C16 C17 18.9(4) 4_565 4_565
C15 C15 C16 C17 -161.1(4) 4_565 4_565
F2 C15 C16 C17 -36.3(3) . 4_565
F1 C15 C16 C17 74.4(3) . 4_565
F4 C15 C16 C17 -11.1(4) 4_565 4_565
C9 C15 C16 C17 -163.7(3) . 4_565
C9 C15 C16 C17 -163.2(2) 4_565 4_565
F3 C15 C16 C17 66.0(2) 4_565 4_565
C17 F5 C17 F5 180.000(3) 4_565 4_565
F6 F5 C17 F5 -145.5(5) 4_565 4_565
F6 F5 C17 C17 34.5(5) 4_565 4_565
F5 F5 C17 C17 180.000(3) 4_565 4_565
C17 F5 C17 F6 -163.1(3) 4_565 .
F6 F5 C17 F6 -128.6(7) 4_565 .
F5 F5 C17 F6 16.9(3) 4_565 .
C17 F5 C17 F7 -41.2(5) 4_565 .
F6 F5 C17 F7 -6.8(7) 4_565 .
F5 F5 C17 F7 138.8(5) 4_565 .
C17 F5 C17 C16 76.7(6) 4_565 .
F6 F5 C17 C16 111.1(7) 4_565 .
F5 F5 C17 C16 -103.3(6) 4_565 .
C17 F5 C17 C16 51.8(4) 4_565 4_565
F6 F5 C17 C16 86.2(6) 4_565 4_565
F5 F5 C17 C16 -128.2(4) 4_565 4_565
F5 F6 C17 C17 -40.5(6) 4_565 4_565
F5 F6 C17 F5 -24.1(4) 4_565 .
F5 F6 C17 F7 -135.0(7) 4_565 .
F5 F6 C17 C16 96.6(6) 4_565 .
F5 F6 C17 C16 64.3(8) 4_565 4_565
C17 F7 C17 F5 94.6(10) 4_565 4_565
C17 F7 C17 F5 24.0(3) 4_565 .
C17 F7 C17 F6 140.5(3) 4_565 .
C17 F7 C17 C16 -92.5(3) 4_565 .
C17 F7 C17 C16 -50.0(2) 4_565 4_565
C15 C16 C17 F5 -168.7(10) 4_565 4_565
C16 C16 C17 F5 -110.7(6) 4_565 4_565
F4 C16 C17 F5 106.6(6) . 4_565
F3 C16 C17 F5 -7.4(7) . 4_565
F1 C16 C17 F5 12.6(9) 4_565 4_565
F2 C16 C17 F5 130.3(6) 4_565 4_565
C15 C16 C17 F5 -126.5(6) . 4_565
C17 C16 C17 F5 -110.7(6) 4_565 4_565
C15 C16 C17 C17 -58.1(10) 4_565 4_565
C16 C16 C17 C17 0.0 4_565 4_565
F4 C16 C17 C17 -142.8(2) . 4_565
F3 C16 C17 C17 103.3(3) . 4_565
F1 C16 C17 C17 123.3(5) 4_565 4_565
F2 C16 C17 C17 -119.1(2) 4_565 4_565
C15 C16 C17 C17 -15.8(3) . 4_565
C15 C16 C17 F5 -93.3(10) 4_565 .
C16 C16 C17 F5 -35.3(4) 4_565 .
F4 C16 C17 F5 -178.0(4) . .
F3 C16 C17 F5 68.0(5) . .
F1 C16 C17 F5 88.0(6) 4_565 .
F2 C16 C17 F5 -154.3(4) 4_565 .
C15 C16 C17 F5 -51.1(5) . .
C17 C16 C17 F5 -35.3(4) 4_565 .
C15 C16 C17 F6 146.7(9) 4_565 .
C16 C16 C17 F6 -155.2(4) 4_565 .
F4 C16 C17 F6 62.0(5) . .
F3 C16 C17 F6 -51.9(5) . .
F1 C16 C17 F6 -32.0(7) 4_565 .
F2 C16 C17 F6 85.7(4) 4_565 .
C15 C16 C17 F6 -171.1(3) . .
C17 C16 C17 F6 -155.2(4) 4_565 .
C15 C16 C17 F7 16.2(11) 4_565 .
C16 C16 C17 F7 74.2(3) 4_565 .
F4 C16 C17 F7 -68.5(4) . .
F3 C16 C17 F7 177.5(3) . .
F1 C16 C17 F7 -162.5(4) 4_565 .
F2 C16 C17 F7 -44.8(4) 4_565 .
C15 C16 C17 F7 58.4(4) . .
C17 C16 C17 F7 74.2(3) 4_565 .
C15 C16 C17 C16 -58.1(10) 4_565 4_565
F4 C16 C17 C16 -142.8(2) . 4_565
F3 C16 C17 C16 103.3(3) . 4_565
F1 C16 C17 C16 123.3(5) 4_565 4_565
F2 C16 C17 C16 -119.1(2) 4_565 4_565
C15 C16 C17 C16 -15.8(3) . 4_565
C17 C16 C17 C16 0.000(1) 4_565 4_565
